data_1571104
loop_
_publ_author_name
'Prysiazhniuk, Kateryna'
'Polishchuk, Oleksandr'
'Shulha, Stanislav'
'Gudzikevych, Kyrylo'
'Datsenko, Oleksandr P.'
'Kubyshkin, Vladimir'
'Mykhailiuk, Pavel K.'

_publ_section_title
;
 Borylated cyclobutanes <i>via</i> thermal [2 + 2]-cycloaddition.
;
_journal_issue 9
_journal_name_full 'Chemical science'
_journal_page_first 3249
_journal_page_last 3254
_journal_paper_doi 10.1039/d3sc06600b
_journal_volume 15
_journal_year 2024
_chemical_formula_moiety 'C16 H20 B Br O3'
_chemical_formula_sum 'C16 H20 B Br O3'
_chemical_formula_weight 351.04
_chemical_melting_point 379
_chemical_name_systematic (2r,3r)-2-(4-Bromophenyl)-3-(4,4,5,5-tetramethyl-1,3,2-dioxaborolan-2-yl)cyclobutanone
_space_group_crystal_system triclinic
_space_group_IT_number 2
_space_group_name_Hall '-P 1'
_space_group_name_H-M_alt 'P -1'
_atom_sites_solution_hydrogens geom
_atom_sites_solution_primary dual
_audit_creation_date 2023-12-19
_audit_creation_method
;
Olex2 1.5
(compiled 2023.08.24 svn.re1ec1418 for OlexSys, GUI svn.r6817)
;
_audit_update_record
;
2023-12-21 deposited with the CCDC.	2024-01-18 downloaded from the CCDC.
;
_cell_angle_alpha 74.401(10)
_cell_angle_beta 86.768(16)
_cell_angle_gamma 89.349(12)
_cell_formula_units_Z 2
_cell_length_a 6.1342(11)
_cell_length_b 8.6448(14)
_cell_length_c 16.040(3)
_cell_measurement_reflns_used 2548
_cell_measurement_temperature 296.15
_cell_measurement_theta_max 21.21
_cell_measurement_theta_min 2.45
_cell_volume 817.9(3)
_computing_molecular_graphics 'Olex2 1.5 (Dolomanov et al., 2009)'
_computing_publication_material 'Olex2 1.5 (Dolomanov et al., 2009)'
_computing_structure_refinement 'SHELXL 2016/6 (Sheldrick, 2015)'
_computing_structure_solution 'SHELXT 2014/5 (Sheldrick, 2014)'
_diffrn_ambient_temperature 296.15
_diffrn_measured_fraction_theta_full 0.996
_diffrn_measured_fraction_theta_max 0.996
_diffrn_measurement_device_type 'Bruker APEX-II CCD'
_diffrn_measurement_method '\f and \w scans'
_diffrn_radiation_type MoK\a
_diffrn_radiation_wavelength 0.71073
_diffrn_reflns_av_R_equivalents 0.0644
_diffrn_reflns_av_unetI/netI 0.0731
_diffrn_reflns_Laue_measured_fraction_full 0.996
_diffrn_reflns_Laue_measured_fraction_max 0.996
_diffrn_reflns_limit_h_max 7
_diffrn_reflns_limit_h_min -7
_diffrn_reflns_limit_k_max 10
_diffrn_reflns_limit_k_min -10
_diffrn_reflns_limit_l_max 19
_diffrn_reflns_limit_l_min -19
_diffrn_reflns_number 11153
_diffrn_reflns_point_group_measured_fraction_full 0.996
_diffrn_reflns_point_group_measured_fraction_max 0.996
_diffrn_reflns_theta_full 24.999
_diffrn_reflns_theta_max 24.999
_diffrn_reflns_theta_min 2.446
_diffrn_source_current 30.0
_diffrn_source_power 1.2
_diffrn_source_voltage 40.0
_diffrn_standards_number 0
_exptl_absorpt_coefficient_mu 2.519
_exptl_absorpt_correction_T_max 0.7454
_exptl_absorpt_correction_T_min 0.5126
_exptl_absorpt_correction_type multi-scan
_exptl_absorpt_process_details SADABS-2014/5
_exptl_crystal_colour 'light yellow'
_exptl_crystal_colour_modifier light
_exptl_crystal_colour_primary yellow
_exptl_crystal_density_diffrn 1.425
_exptl_crystal_description block
_exptl_crystal_F_000 360
_exptl_crystal_size_max 0.16
_exptl_crystal_size_mid 0.11
_exptl_crystal_size_min 0.08
_refine_diff_density_max 1.168
_refine_diff_density_min -0.523
_refine_diff_density_rms 0.100
_refine_ls_extinction_method none
_refine_ls_goodness_of_fit_ref 1.032
_refine_ls_hydrogen_treatment constr
_refine_ls_matrix_type full
_refine_ls_number_parameters 194
_refine_ls_number_reflns 2874
_refine_ls_number_restraints 0
_refine_ls_restrained_S_all 1.032
_refine_ls_R_factor_all 0.1216
_refine_ls_R_factor_gt 0.0768
_refine_ls_shift/su_max 0.000
_refine_ls_shift/su_mean 0.000
_refine_ls_structure_factor_coef Fsqd
_refine_ls_weighting_details 'w=1/[\s^2^(Fo^2^)+(0.1247P)^2^+0.6183P] where P=(Fo^2^+2Fc^2^)/3'
_refine_ls_weighting_scheme calc
_refine_ls_wR_factor_gt 0.2001
_refine_ls_wR_factor_ref 0.2234
_reflns_Friedel_coverage 0.000
_reflns_number_gt 1759
_reflns_number_total 2874
_reflns_threshold_expression 'I > 2\s(I)'
_cod_data_source_file d3sc06600b2.cif
_cod_data_source_block v288
_cod_original_cell_volume 817.9(2)
_cod_database_code 1571104
_shelx_shelxl_version_number 2016/6
_shelx_space_group_comment
;
The symmetry employed for this shelxl refinement is uniquely defined
by the following loop, which should always be used as a source of
symmetry information in preference to the above space-group names.
They are only intended as comments.
;
_shelx_estimated_absorpt_t_max 0.824
_shelx_estimated_absorpt_t_min 0.689
_olex2_refinement_description
;
1. Fixed Uiso
 At 1.2 times of:
  All C(H) groups, All C(H,H) groups
 At 1.5 times of:
  All C(H,H,H) groups
2.a Ternary CH refined with riding coordinates:
 C3(H3), C4(H4)
2.b Secondary CH2 refined with riding coordinates:
 C2(H2a,H2b)
2.c Aromatic/amide H refined with riding coordinates:
 C6(H6), C7(H7), C9(H9), C10(H10)
2.d Idealised Me refined as rotating group:
 C13(H13a,H13b,H13c), C14(H14a,H14b,H14c), C15(H15a,H15b,H15c), C16(H16a,H16b,
 H16c)
;
_olex2_submission_special_instructions 'No special instructions were received'

loop_
_space_group_symop_operation_xyz
'x, y, z'
'-x, -y, -z'

loop_
_atom_site_label
_atom_site_type_symbol
_atom_site_fract_x
_atom_site_fract_y
_atom_site_fract_z
_atom_site_U_iso_or_equiv
_atom_site_adp_type
_atom_site_occupancy
_atom_site_site_symmetry_order
_atom_site_calc_flag
_atom_site_refinement_flags_posn
_atom_site_refinement_flags_adp
_atom_site_refinement_flags_occupancy
_atom_site_disorder_assembly
_atom_site_disorder_group
Br1 Br 0.27409(18) 1.34217(10) 0.44602(5) 0.1006(5) Uani 1 1 d . . . . .
O1 O 0.8098(7) 0.9235(6) 0.8297(3) 0.0666(13) Uani 1 1 d . . . . .
O2 O 0.0705(6) 0.5574(4) 0.7849(2) 0.0460(10) Uani 1 1 d . . . . .
O3 O 0.2966(6) 0.4202(4) 0.8871(2) 0.0412(9) Uani 1 1 d . . . . .
C1 C 0.6602(10) 0.8318(7) 0.8321(4) 0.0438(14) Uani 1 1 d . . . . .
C2 C 0.5219(10) 0.7263(7) 0.9038(4) 0.0464(15) Uani 1 1 d . . . . .
H2A H 0.472522 0.777651 0.949768 0.056 Uiso 1 1 calc R U . . .
H2B H 0.585703 0.619234 0.928850 0.056 Uiso 1 1 calc R U . . .
C3 C 0.3502(8) 0.7275(6) 0.8371(3) 0.0346(12) Uani 1 1 d . . . . .
H3 H 0.237432 0.810927 0.839527 0.041 Uiso 1 1 calc R U . . .
C4 C 0.5271(9) 0.7984(6) 0.7617(3) 0.0382(13) Uani 1 1 d . . . . .
H4 H 0.595987 0.708677 0.741288 0.046 Uiso 1 1 calc R U . . .
C5 C 0.4668(9) 0.9307(6) 0.6848(3) 0.0412(14) Uani 1 1 d . . . . .
C6 C 0.6120(11) 1.0543(7) 0.6460(4) 0.0514(15) Uani 1 1 d . . . . .
H6 H 0.751111 1.055543 0.669081 0.062 Uiso 1 1 calc R U . . .
C7 C 0.5583(13) 1.1762(8) 0.5742(4) 0.0631(19) Uani 1 1 d . . . . .
H7 H 0.659649 1.259557 0.547720 0.076 Uiso 1 1 calc R U . . .
C8 C 0.3555(13) 1.1737(7) 0.5422(4) 0.0551(17) Uani 1 1 d . . . . .
C9 C 0.2105(12) 1.0545(8) 0.5791(4) 0.0611(18) Uani 1 1 d . . . . .
H9 H 0.071928 1.054491 0.555528 0.073 Uiso 1 1 calc R U . . .
C10 C 0.2620(10) 0.9334(7) 0.6506(4) 0.0503(15) Uani 1 1 d . . . . .
H10 H 0.158041 0.851540 0.676570 0.060 Uiso 1 1 calc R U . . .
C11 C 0.0460(9) 0.3875(7) 0.7872(4) 0.0405(13) Uani 1 1 d . . . . .
C12 C 0.1392(9) 0.3014(6) 0.8767(4) 0.0397(13) Uani 1 1 d . . . . .
C13 C 0.1837(11) 0.3611(9) 0.7111(4) 0.0619(18) Uani 1 1 d . . . . .
H13A H 0.135845 0.434053 0.657261 0.093 Uiso 1 1 calc R U . . .
H13B H 0.167174 0.249744 0.708763 0.093 Uiso 1 1 calc R U . . .
H13C H 0.337331 0.382441 0.717859 0.093 Uiso 1 1 calc R U . . .
C14 C -0.1925(10) 0.3551(8) 0.7801(4) 0.0564(17) Uani 1 1 d . . . . .
H14A H -0.280403 0.396845 0.822092 0.085 Uiso 1 1 calc R U . . .
H14B H -0.216608 0.239142 0.792156 0.085 Uiso 1 1 calc R U . . .
H14C H -0.235419 0.408381 0.721345 0.085 Uiso 1 1 calc R U . . .
C15 C 0.2559(11) 0.1462(7) 0.8808(5) 0.0645(19) Uani 1 1 d . . . . .
H15A H 0.385562 0.166750 0.840770 0.097 Uiso 1 1 calc R U . . .
H15B H 0.158142 0.071901 0.864290 0.097 Uiso 1 1 calc R U . . .
H15C H 0.300204 0.098690 0.939958 0.097 Uiso 1 1 calc R U . . .
C16 C -0.0320(11) 0.2803(9) 0.9516(4) 0.0631(18) Uani 1 1 d . . . . .
H16A H 0.038080 0.240212 1.006660 0.095 Uiso 1 1 calc R U . . .
H16B H -0.143119 0.203198 0.946583 0.095 Uiso 1 1 calc R U . . .
H16C H -0.101046 0.383907 0.949627 0.095 Uiso 1 1 calc R U . . .
B11 B 0.2340(10) 0.5648(7) 0.8367(4) 0.0341(14) Uani 1 1 d . . . . .

loop_
_atom_site_aniso_label
_atom_site_aniso_U_11
_atom_site_aniso_U_22
_atom_site_aniso_U_33
_atom_site_aniso_U_23
_atom_site_aniso_U_13
_atom_site_aniso_U_12
Br1 0.1698(12) 0.0704(6) 0.0459(5) 0.0097(4) -0.0050(5) 0.0381(6)
O1 0.059(3) 0.061(3) 0.074(3) -0.004(2) -0.021(2) -0.024(3)
O2 0.054(3) 0.028(2) 0.053(2) -0.0013(16) -0.013(2) -0.0115(17)
O3 0.046(2) 0.029(2) 0.046(2) -0.0054(16) -0.0082(17) -0.0068(17)
C1 0.043(4) 0.039(3) 0.049(3) -0.008(2) -0.011(3) -0.003(3)
C2 0.055(4) 0.042(3) 0.042(3) -0.011(3) -0.004(3) -0.015(3)
C3 0.038(3) 0.032(3) 0.032(3) -0.004(2) -0.001(2) -0.010(2)
C4 0.043(3) 0.033(3) 0.040(3) -0.012(2) 0.001(3) -0.002(2)
C5 0.049(4) 0.033(3) 0.041(3) -0.009(2) 0.004(3) -0.002(3)
C6 0.059(4) 0.044(4) 0.045(3) -0.003(3) 0.001(3) -0.004(3)
C7 0.086(6) 0.042(4) 0.050(4) 0.004(3) 0.017(4) -0.003(3)
C8 0.082(5) 0.042(4) 0.035(3) -0.003(3) 0.004(3) 0.011(3)
C9 0.080(5) 0.063(4) 0.042(3) -0.015(3) -0.015(3) 0.011(4)
C10 0.058(4) 0.047(4) 0.043(3) -0.006(3) -0.005(3) -0.010(3)
C11 0.038(3) 0.038(3) 0.046(3) -0.012(2) -0.007(3) -0.007(2)
C12 0.038(3) 0.026(3) 0.052(3) -0.004(2) -0.003(3) -0.005(2)
C13 0.065(4) 0.080(5) 0.046(4) -0.027(3) 0.011(3) -0.013(4)
C14 0.053(4) 0.043(4) 0.074(4) -0.014(3) -0.022(3) -0.008(3)
C15 0.056(4) 0.038(4) 0.102(5) -0.021(3) -0.018(4) 0.002(3)
C16 0.066(4) 0.061(4) 0.054(4) -0.003(3) 0.005(3) -0.019(3)
B11 0.035(4) 0.034(3) 0.031(3) -0.007(2) 0.002(3) -0.006(3)

loop_
_atom_type_symbol
_atom_type_description
_atom_type_scat_dispersion_real
_atom_type_scat_dispersion_imag
_atom_type_scat_source
C C 0.0033 0.0016 'International Tables Vol C Tables 4.2.6.8 and 6.1.1.4'
H H 0.0000 0.0000 'International Tables Vol C Tables 4.2.6.8 and 6.1.1.4'
B B 0.0013 0.0007 'International Tables Vol C Tables 4.2.6.8 and 6.1.1.4'
Br Br -0.2901 2.4595 'International Tables Vol C Tables 4.2.6.8 and 6.1.1.4'
O O 0.0106 0.0060 'International Tables Vol C Tables 4.2.6.8 and 6.1.1.4'

loop_
_geom_angle_atom_site_label_1
_geom_angle_atom_site_label_2
_geom_angle_atom_site_label_3
_geom_angle
_geom_angle_site_symmetry_1
_geom_angle_site_symmetry_3
_geom_angle_publ_flag
B11 O2 C11 106.5(4) . . ?
B11 O3 C12 106.7(4) . . ?
O1 C1 C2 133.7(5) . . ?
O1 C1 C4 132.3(5) . . ?
C2 C1 C4 93.6(4) . . ?
C1 C2 H2A 114.0 . . ?
C1 C2 H2B 114.0 . . ?
C1 C2 C3 87.8(4) . . ?
H2A C2 H2B 111.2 . . ?
C3 C2 H2A 114.0 . . ?
C3 C2 H2B 114.0 . . ?
C2 C3 H3 109.7 . . ?
C2 C3 C4 89.5(4) . . ?
C2 C3 B11 119.6(4) . . ?
C4 C3 H3 109.7 . . ?
C4 C3 B11 117.2(4) . . ?
B11 C3 H3 109.7 . . ?
C1 C4 C3 85.5(4) . . ?
C1 C4 H4 109.4 . . ?
C3 C4 H4 109.4 . . ?
C5 C4 C1 121.3(5) . . ?
C5 C4 C3 119.8(5) . . ?
C5 C4 H4 109.4 . . ?
C6 C5 C4 121.0(5) . . ?
C6 C5 C10 118.1(5) . . ?
C10 C5 C4 120.9(5) . . ?
C5 C6 H6 119.3 . . ?
C5 C6 C7 121.3(6) . . ?
C7 C6 H6 119.3 . . ?
C6 C7 H7 120.7 . . ?
C8 C7 C6 118.7(6) . . ?
C8 C7 H7 120.7 . . ?
C7 C8 Br1 119.7(5) . . ?
C9 C8 Br1 119.3(5) . . ?
C9 C8 C7 121.0(6) . . ?
C8 C9 H9 119.6 . . ?
C8 C9 C10 120.7(6) . . ?
C10 C9 H9 119.6 . . ?
C5 C10 H10 120.0 . . ?
C9 C10 C5 120.1(6) . . ?
C9 C10 H10 120.0 . . ?
O2 C11 C12 101.7(4) . . ?
O2 C11 C13 106.8(5) . . ?
O2 C11 C14 108.2(5) . . ?
C13 C11 C12 113.0(5) . . ?
C14 C11 C12 114.7(5) . . ?
C14 C11 C13 111.6(5) . . ?
O3 C12 C11 101.9(4) . . ?
O3 C12 C15 108.9(4) . . ?
O3 C12 C16 106.5(5) . . ?
C15 C12 C11 115.6(5) . . ?
C15 C12 C16 110.6(5) . . ?
C16 C12 C11 112.4(5) . . ?
C11 C13 H13A 109.5 . . ?
C11 C13 H13B 109.5 . . ?
C11 C13 H13C 109.5 . . ?
H13A C13 H13B 109.5 . . ?
H13A C13 H13C 109.5 . . ?
H13B C13 H13C 109.5 . . ?
C11 C14 H14A 109.5 . . ?
C11 C14 H14B 109.5 . . ?
C11 C14 H14C 109.5 . . ?
H14A C14 H14B 109.5 . . ?
H14A C14 H14C 109.5 . . ?
H14B C14 H14C 109.5 . . ?
C12 C15 H15A 109.5 . . ?
C12 C15 H15B 109.5 . . ?
C12 C15 H15C 109.5 . . ?
H15A C15 H15B 109.5 . . ?
H15A C15 H15C 109.5 . . ?
H15B C15 H15C 109.5 . . ?
C12 C16 H16A 109.5 . . ?
C12 C16 H16B 109.5 . . ?
C12 C16 H16C 109.5 . . ?
H16A C16 H16B 109.5 . . ?
H16A C16 H16C 109.5 . . ?
H16B C16 H16C 109.5 . . ?
O2 B11 O3 114.5(5) . . ?
O2 B11 C3 123.3(5) . . ?
O3 B11 C3 122.2(5) . . ?

loop_
_geom_bond_atom_site_label_1
_geom_bond_atom_site_label_2
_geom_bond_distance
_geom_bond_site_symmetry_2
_geom_bond_publ_flag
Br1 C8 1.900(6) . ?
O1 C1 1.212(7) . ?
O2 C11 1.469(7) . ?
O2 B11 1.350(7) . ?
O3 C12 1.465(6) . ?
O3 B11 1.359(7) . ?
C1 C2 1.490(8) . ?
C1 C4 1.520(8) . ?
C2 H2A 0.9900 . ?
C2 H2B 0.9900 . ?
C2 C3 1.541(8) . ?
C3 H3 1.0000 . ?
C3 C4 1.577(7) . ?
C3 B11 1.586(8) . ?
C4 H4 1.0000 . ?
C4 C5 1.500(8) . ?
C5 C6 1.387(8) . ?
C5 C10 1.397(8) . ?
C6 H6 0.9500 . ?
C6 C7 1.389(9) . ?
C7 H7 0.9500 . ?
C7 C8 1.375(10) . ?
C8 C9 1.356(10) . ?
C9 H9 0.9500 . ?
C9 C10 1.377(8) . ?
C10 H10 0.9500 . ?
C11 C12 1.565(8) . ?
C11 C13 1.511(8) . ?
C11 C14 1.509(8) . ?
C12 C15 1.501(8) . ?
C12 C16 1.524(8) . ?
C13 H13A 0.9800 . ?
C13 H13B 0.9800 . ?
C13 H13C 0.9800 . ?
C14 H14A 0.9800 . ?
C14 H14B 0.9800 . ?
C14 H14C 0.9800 . ?
C15 H15A 0.9800 . ?
C15 H15B 0.9800 . ?
C15 H15C 0.9800 . ?
C16 H16A 0.9800 . ?
C16 H16B 0.9800 . ?
C16 H16C 0.9800 . ?

loop_
_geom_torsion_atom_site_label_1
_geom_torsion_atom_site_label_2
_geom_torsion_atom_site_label_3
_geom_torsion_atom_site_label_4
_geom_torsion
_geom_torsion_site_symmetry_1
_geom_torsion_site_symmetry_2
_geom_torsion_site_symmetry_3
_geom_torsion_site_symmetry_4
_geom_torsion_publ_flag
Br1 C8 C9 C10 -178.0(5) . . . . ?
O1 C1 C2 C3 158.7(7) . . . . ?
O1 C1 C4 C3 -159.1(7) . . . . ?
O1 C1 C4 C5 -36.7(9) . . . . ?
O2 C11 C12 O3 -28.6(5) . . . . ?
O2 C11 C12 C15 -146.6(5) . . . . ?
O2 C11 C12 C16 85.1(5) . . . . ?
C1 C2 C3 C4 14.2(4) . . . . ?
C1 C2 C3 B11 135.6(5) . . . . ?
C1 C4 C5 C6 38.1(8) . . . . ?
C1 C4 C5 C10 -141.5(6) . . . . ?
C2 C1 C4 C3 14.5(4) . . . . ?
C2 C1 C4 C5 136.9(5) . . . . ?
C2 C3 C4 C1 -13.9(4) . . . . ?
C2 C3 C4 C5 -137.7(5) . . . . ?
C2 C3 B11 O2 174.8(5) . . . . ?
C2 C3 B11 O3 -7.1(8) . . . . ?
C3 C4 C5 C6 142.2(5) . . . . ?
C3 C4 C5 C10 -37.4(7) . . . . ?
C4 C1 C2 C3 -14.8(4) . . . . ?
C4 C3 B11 O2 -78.9(7) . . . . ?
C4 C3 B11 O3 99.1(6) . . . . ?
C4 C5 C6 C7 179.2(5) . . . . ?
C4 C5 C10 C9 -179.0(5) . . . . ?
C5 C6 C7 C8 0.7(9) . . . . ?
C6 C5 C10 C9 1.4(9) . . . . ?
C6 C7 C8 Br1 178.2(4) . . . . ?
C6 C7 C8 C9 -0.5(10) . . . . ?
C7 C8 C9 C10 0.7(10) . . . . ?
C8 C9 C10 C5 -1.2(10) . . . . ?
C10 C5 C6 C7 -1.2(9) . . . . ?
C11 O2 B11 O3 -12.2(6) . . . . ?
C11 O2 B11 C3 166.0(5) . . . . ?
C12 O3 B11 O2 -7.8(6) . . . . ?
C12 O3 B11 C3 174.0(5) . . . . ?
C13 C11 C12 O3 85.5(5) . . . . ?
C13 C11 C12 C15 -32.5(7) . . . . ?
C13 C11 C12 C16 -160.8(5) . . . . ?
C14 C11 C12 O3 -145.1(5) . . . . ?
C14 C11 C12 C15 96.9(6) . . . . ?
C14 C11 C12 C16 -31.4(7) . . . . ?
B11 O2 C11 C12 25.1(5) . . . . ?
B11 O2 C11 C13 -93.5(5) . . . . ?
B11 O2 C11 C14 146.2(5) . . . . ?
B11 O3 C12 C11 22.7(5) . . . . ?
B11 O3 C12 C15 145.3(5) . . . . ?
B11 O3 C12 C16 -95.3(5) . . . . ?
B11 C3 C4 C1 -137.4(5) . . . . ?
B11 C3 C4 C5 98.9(6) . . . . ?
